data_1559455
loop_
_publ_author_name
'Daugherty, Patricia A.'
'Glerup, Jorgen'
'Goodson, Patricia A.'
'Hodgson, Derek J.'
'Michelsen, Kirsten'

_publ_section_title
;
 Structural and Magnetic Characterization of Manganese(III) Complexes of
 1,4,8,11-Tetraazacyclotetradecane (Cyclam)
;
_journal_name_full 'Acta Chemica Scandinavica'
_journal_page_first 244
_journal_page_last 253
_journal_paper_doi 10.3891/acta.chem.scand.45-0244
_journal_volume 45
_journal_year 1991
_chemical_formula_sum 'C13 H24 Mn N7 S3'
_chemical_formula_weight 429.509
_chemical_name_common
;
[Mn(cyclam)(NCS)2]NCS
;
_space_group_IT_number 14
_space_group_name_Hall '-P 2ybc'
_space_group_name_H-M_alt 'P 1 21/c 1'
_symmetry_cell_setting monoclinic
_symmetry_Int_Tables_number 14
_symmetry_space_group_name_Hall '-P 2ybc'
_symmetry_space_group_name_H-M 'P 1 21/c 1'
_cell_angle_alpha 90.
_cell_angle_beta 99.004(16)
_cell_angle_gamma 90.
_cell_formula_units_Z 4
_cell_length_a 10.767(2)
_cell_length_b 12.940(4)
_cell_length_c 14.441(3)
_cell_volume 1987.2(8)
_diffrn_ambient_temperature 294
_diffrn_radiation_probe x-ray
_diffrn_radiation_type MoK\a
_diffrn_radiation_wavelength 0.71069
_exptl_absorpt_coefficient_mu 0.95
_exptl_crystal_density_diffrn 1.436
_exptl_crystal_F_000 896
_refine_ls_goodness_of_fit_ref 1.06
_refine_ls_number_reflns 1764
_refine_ls_R_factor_gt 0.0349
_refine_ls_wR_factor_gt 0.0393
_cod_data_source_file Acta-Chem-Scand-1991-45-244-4.cif
_cod_data_source_block 1
_cod_original_cell_volume 1987.2(6)
_cod_original_sg_symbol_H-M 'P 21/c'
_cod_database_code 1559455

loop_
_space_group_symop_id
_space_group_symop_operation_xyz
1 x,y,z
2 -x,1/2+y,1/2-z
3 -x,-y,-z
4 x,1/2-y,1/2+z

loop_
_atom_site_label
_atom_site_type_symbol
_atom_site_thermal_displace_type
_atom_site_fract_x
_atom_site_fract_y
_atom_site_fract_z
_atom_site_occupancy
_atom_site_U_iso_or_equiv
_atom_site_calc_flag
_atom_site_refinement_flags
_atom_site_disorder_assembly
_atom_site_disorder_group
Mn1 Mn Uiso -0.50000 0.50000 0.00000 1.000 0.0330(10) . . . .
Mn2 Mn Uiso 0.00000 0.00000 0.00000 1.000 0.0340(10) . . . .
S1A S Uiso -0.1735(2) 0.64500(10) 0.21710(10) 1.000 0.0780(10) . . . .
S18 S Uiso -0.0229(2) 0.36940(10) 0.04250(10) 1.000 0.0760(10) . . . .
S2 S Uiso 0.70910(10) 0.19960(10) 0.15880(10) 1.000 0.0610(10) . . . .
N1A N Uiso -0.5985(3) 0.5427(3) 0.1028(3) 1.000 0.0400(10) . . . .
N4A N Uiso -0.4905(3) 0.6544(3) -0.0269(2) 1.000 0.0410(10) . . . .
N9A N Uiso -0.3291(4) 0.5095(3) 0.1026(3) 1.000 0.0500(10) . . . .
C2A C Uiso -0.6356(5) 0.6525(4) 0.0846(3) 1.000 0.052(2) . . . .
C3A C Uiso -0.5253(5) 0.7091(3) 0.0556(3) 1.000 0.048(2) . . . .
C5A C Uiso -0.3734(5) 0.6942(4) -0.0568(4) 1.000 0.051(2) . . . .
C6A C Uiso -0.3373(5) 0.6349(4) -0.1391(4) 1.000 0.057(2) . . . .
C7A C Uiso -0.2948(4) 0.5252(4) -0.1170(3) 1.000 0.053(2) . . . .
C9A C Uiso -0.2634(5) 0.5648(4) 0.1513(3) 1.000 0.044(2) . . . .
N1B N Uiso 0.1669(3) 0.0007(3) -0.0506(2) 1.000 0.0410(10) . . . .
N4B N Uiso 0.1044(3) -0.0411(3) 0.1243(3) 1.000 0.0400(10) . . . .
N9B N Uiso 0.0249(4) 0.1600(3) 0.0398(3) 1.000 0.052(2) . . . .
C2B C Uiso 0.2669(4) 0.0013(4) 0.0316(3) 1.000 0.052(2) . . . .
C3B C Uiso 0.2311(4) -0.0728(4) 0.1029(4) 1.000 0.050(2) . . . .
C5B C Uiso 0.0494(5) -0.1151(4) 0.1849(3) 1.000 0.050(2) . . . .
C6B C Uiso -0.0787(5) -0.0811(4) 0.2032(3) 1.000 0.054(2) . . . .
C7B C Uiso -0.1818(5) -0.0830(4) 0.1212(4) 1.000 0.052(2) . . . .
C9B C Uiso 0.0038(4) 0.2477(4) 0.0412(3) 1.000 0.040(2) . . . .
N9 N Uiso 0.5211(5) 0.0574(5) 0.1855(3) 1.000 0.082(2) . . . .
C9 C Uiso 0.5972(5) 0.1165(5) 0.1735(3) 1.000 0.055(2) . . . .

loop_
_atom_type_symbol
_atom_type_description
_atom_type_scat_dispersion_real
_atom_type_scat_dispersion_imag
_atom_type_scat_source
C C 0.0033 0.0016 ' International Tables Vol C Tables 4.2.6.8 and 6.1.1.4'
Mn Mn 0.3368 0.7283 ' International Tables Vol C Tables 4.2.6.8 and 6.1.1.4'
N N 0.0061 0.0033 ' International Tables Vol C Tables 4.2.6.8 and 6.1.1.4'
S S 0.1246 0.1234 ' International Tables Vol C Tables 4.2.6.8 and 6.1.1.4'

loop_
_geom_angle_atom_site_label_1
_geom_angle_atom_site_label_2
_geom_angle_atom_site_label_3
_geom_angle
_geom_angle_site_symmetry_1
_geom_angle_site_symmetry_2
_geom_angle_site_symmetry_3
_geom_angle_publ_flag
N1A Mn1 N4A 85.43(14) . . . yes
N1A Mn1 N9A 88.26(16) . . . yes
N1A Mn1 N1A 180.00 . . 3_465 yes
N1A Mn1 N4A 94.57(14) . . 3_465 yes
N1A Mn1 N9A 91.74(16) . . 3_465 yes
N4A Mn1 N9A 90.69(14) . . . yes
N1A Mn1 N4A 94.57(14) 3_465 . . yes
N4A Mn1 N4A 180.00 . . 3_465 yes
N4A Mn1 N9A 89.31(14) . . 3_465 yes
N1A Mn1 N9A 91.74(16) 3_465 . . yes
N4A Mn1 N9A 89.31(14) 3_465 . . yes
N9A Mn1 N9A 180.00 . . 3_465 yes
N1A Mn1 N4A 85.43(14) 3_465 . 3_465 yes
N1A Mn1 N9A 88.26(16) 3_465 . 3_465 yes
N4A Mn1 N9A 90.69(14) 3_465 . 3_465 yes
N1B Mn2 N1B 180.00 . . 3_555 yes
N1B Mn2 N4B 94.52(13) . . 3_555 yes
N1B Mn2 N9B 89.34(16) . . 3_555 yes
N4B Mn2 N9B 89.27(16) . . . yes
N1B Mn2 N4B 94.52(13) 3_555 . . yes
N4B Mn2 N4B 180.00 . . 3_555 yes
N4B Mn2 N9B 90.73(16) . . 3_555 yes
N1B Mn2 N9B 89.34(16) 3_555 . . yes
N4B Mn2 N9B 90.73(16) 3_555 . . yes
N9B Mn2 N9B 180.00 . . 3_555 yes
N1B Mn2 N4B 85.48(13) 3_555 . 3_555 yes
N1B Mn2 N9B 90.66(16) 3_555 . 3_555 yes
N4B Mn2 N9B 89.27(16) 3_555 . 3_555 yes
N1B Mn2 N4B 85.48(13) . . . yes
N1B Mn2 N9B 90.66(16) . . . yes
Mn1 N1A C2A 106.7(3) . . . yes
Mn1 N1A C7A 116.3(3) . . 3_465 yes
C2A N1A C7A 113.4(4) . . 3_465 yes
Mn1 N4A C3A 106.7(2) . . . yes
Mn1 N4A C5A 117.7(3) . . . yes
C3A N4A C5A 113.6(4) . . . yes
Mn1 N9A C9A 144.7(4) . . . yes
N1A C2A C3A 108.1(4) . . . yes
N4A C3A C2A 107.5(3) . . . yes
N4A C5A C6A 112.7(4) . . . yes
C5A C6A C7A 114.6(4) . . . no
N1A C7A C6A 111.7(4) 3_465 . . yes
S1A C9A N9A 178.2(5) . . . yes
Mn2 N1B C2B 106.6(2) . . . yes
Mn2 N1B C7B 116.1(3) . . 3_555 yes
C2B N1B C7B 113.7(4) . . 3_555 yes
Mn2 N4B C3B 106.5(3) . . . yes
Mn2 N4B C5B 118.3(3) . . . yes
C3B N4B C5B 113.9(4) . . . yes
Mn2 N9B C9B 158.4(4) . . . yes
N1B C2B C3B 108.4(4) . . . yes
N4B C3B C2B 107.8(4) . . . yes
N4B C5B C6B 112.1(4) . . . yes
C5B C6B C7B 116.3(4) . . . no
N1B C7B C6B 112.5(4) 3_555 . . yes
S18 C9B N9B 178.9(4) . . . yes
S2 C9 N9 178.3(5) . . . yes

loop_
_geom_bond_atom_site_label_1
_geom_bond_atom_site_label_2
_geom_bond_distance
_geom_bond_site_symmetry_1
_geom_bond_site_symmetry_2
_geom_bond_publ_flag
Mn1 N1A 2.031(4) . . yes
Mn1 N4A 2.041(4) . . yes
Mn1 N9A 2.178(4) . . yes
Mn1 N1A 2.031(4) . 3_465 yes
Mn1 N4A 2.041(4) . 3_465 yes
Mn1 N9A 2.178(4) . 3_465 yes
Mn2 N9B 2.154(4) . 3_555 yes
Mn2 N9B 2.154(4) . . yes
Mn2 N1B 2.043(3) . . yes
Mn2 N4B 2.034(4) . . yes
Mn2 N1B 2.043(3) . 3_555 yes
Mn2 N4B 2.034(4) . 3_555 yes
S1A C9A 1.621(5) . . yes
S18 C9B 1.602(5) . . yes
S2 C9 1.653(6) . . yes
N1A C2A 1.488(6) . . yes
N1A C7A 1.486(6) . 3_465 yes
N4A C5A 1.487(6) . . yes
N4A C3A 1.483(5) . . yes
N9A C9A 1.163(6) . . yes
C2A C3A 1.509(7) . . no
C5A C6A 1.516(8) . . no
C6A C7A 1.510(7) . . no
N1B C2B 1.473(5) . . yes
N1B C7B 1.500(6) . 3_555 yes
N4B C5B 1.482(6) . . yes
N4B C3B 1.502(6) . . yes
N9B C9B 1.158(6) . . yes
C2B C3B 1.501(7) . . no
C5B C6B 1.510(8) . . no
C6B C7B 1.491(7) . . no
N9 C9 1.154(8) . . yes

loop_
_geom_torsion_atom_site_label_1
_geom_torsion_atom_site_label_2
_geom_torsion_atom_site_label_3
_geom_torsion_atom_site_label_4
_geom_torsion
_geom_torsion_site_symmetry_1
_geom_torsion_site_symmetry_2
_geom_torsion_site_symmetry_3
_geom_torsion_site_symmetry_4
_geom_torsion_publ_flag
N4A Mn1 N1A C2A 14.3(3) . . . . no
N4A Mn1 N1A C7A 141.9(3) . . . 3_465 no
N9A Mn1 N1A C2A 105.1(3) . . . . no
N9A Mn1 N1A C7A -127.2(3) . . . 3_465 no
N4A Mn1 N1A C2A -165.7(3) 3_465 . . . no
N9A Mn1 N1A C2A -74.9(3) 3_465 . . . no
N1A Mn1 N4A C3A 15.5(3) . . . . no
N1A Mn1 N4A C5A 144.5(3) . . . . no
N9A Mn1 N4A C3A -72.7(3) . . . . no
N9A Mn1 N4A C5A 56.3(3) . . . . no
N1A Mn1 N4A C3A -164.6(3) 3_465 . . . no
N1A Mn1 N4A C5A -35.6(3) 3_465 . . . no
N9A Mn1 N4A C3A 107.3(3) 3_465 . . . no
N9A Mn1 N4A C5A -123.8(3) 3_465 . . . no
N1A Mn1 N9A C9A -64.7(7) . . . . no
N4A Mn1 N9A C9A 20.7(7) . . . . no
N1A Mn1 N9A C9A 115.3(7) 3_465 . . . no
N4A Mn1 N9A C9A -159.3(7) 3_465 . . . no
N4A Mn1 N1A C7A 38.1(3) . . 3_465 . no
N9A Mn1 N1A C7A -52.8(3) . . 3_465 . no
N9B Mn2 N1B C2B -106.3(3) 3_555 . . . no
N1B Mn2 N4B C3B -13.9(3) . . . . no
N1B Mn2 N4B C5B -143.6(3) . . . . no
N9B Mn2 N4B C3B -104.6(3) . . . . no
N9B Mn2 N4B C5B 125.7(3) . . . . no
N1B Mn2 N4B C3B 166.1(3) 3_555 . . . no
N1B Mn2 N4B C5B 36.4(3) 3_555 . . . no
N9B Mn2 N4B C3B 75.4(3) 3_555 . . . no
N9B Mn2 N4B C5B -54.3(3) 3_555 . . . no
N1B Mn2 N9B C9B 118.8(10) . . . . no
N4B Mn2 N1B C2B -15.5(3) . . . . no
N4B Mn2 N1B C7B -143.2(3) . . . 3_555 no
N9B Mn2 N1B C2B 73.8(3) . . . . no
N9B Mn2 N1B C7B -54.0(3) . . . 3_555 no
N4B Mn2 N1B C2B 164.5(3) 3_555 . . . no
N9B Mn2 N1B C7B -126.0(3) . . 3_555 . no
N1B Mn2 N9B C9B -61.2(10) 3_555 . . . no
N4B Mn2 N9B C9B 24.3(10) 3_555 . . . no
N4B Mn2 N9B C9B -155.7(10) . . . . no
N4B Mn2 N1B C7B -36.8(3) . . 3_555 . no
C7A N1A C2A C3A -170.7(4) 3_465 . . . no
C2A N1A C7A C6A -177.7(4) . . 3_465 3_465 no
Mn1 N1A C2A C3A -41.3(4) . . . . no
C5A N4A C3A C2A -173.3(4) . . . . no
Mn1 N4A C5A C6A 52.4(5) . . . . no
Mn1 N4A C3A C2A -42.0(4) . . . . no
C3A N4A C5A C6A 178.1(4) . . . . no
N1A C2A C3A N4A 56.4(4) . . . . no
N4A C5A C6A C7A -68.7(6) . . . . no
C5A C6A C7A N1A 72.0(5) . . . 3_465 no
Mn2 N1B C2B C3B 42.3(4) . . . . no
C7B N1B C2B C3B 171.4(4) 3_555 . . . no
C2B N1B C7B C6B -179.5(4) . . 3_555 3_555 no
Mn2 N4B C3B C2B 40.6(4) . . . . no
C5B N4B C3B C2B 172.7(4) . . . . no
Mn2 N4B C5B C6B -52.8(5) . . . . no
C3B N4B C5B C6B -179.0(4) . . . . no
N1B C2B C3B N4B -56.2(5) . . . . no
N4B C5B C6B C7B 68.2(6) . . . . no
C5B C6B C7B N1B -70.3(6) . . . 3_555 no
